data_7107960
loop_
_publ_author_name
'Carsten Glock'
'Helmar Gorls'
'Matthias Westerhausen'

_publ_section_title
;
 Calciate-mediated intermolecular hydroamination of diphenylbutadiyne with
 secondary anilines
;
_journal_name_full Chem.Commun.
_journal_page_first 7094
_journal_paper_doi 10.1039/c2cc32790b
_journal_volume 48
_journal_year 2012
_chemical_formula_moiety 'C28 H21 N'
_chemical_formula_sum 'C28 H21 N'
_chemical_formula_weight 371.46
_space_group_IT_number 14
_symmetry_cell_setting monoclinic
_symmetry_space_group_name_Hall '-P 2yn'
_symmetry_space_group_name_H-M 'P 1 21/n 1'
_atom_sites_solution_hydrogens geom
_atom_sites_solution_primary direct
_atom_sites_solution_secondary difmap
_audit_creation_method SHELXL-97
_cell_angle_alpha 90.00
_cell_angle_beta 97.730(3)
_cell_angle_gamma 90.00
_cell_formula_units_Z 4
_cell_length_a 11.0644(4)
_cell_length_b 10.4214(5)
_cell_length_c 17.6016(8)
_cell_measurement_reflns_used 11402
_cell_measurement_temperature 133(2)
_cell_measurement_theta_max 27.49
_cell_measurement_theta_min 2.32
_cell_volume 2011.14(15)
_computing_cell_refinement DENZO
_computing_data_collection COLLECT
_computing_data_reduction DENZO
_computing_molecular_graphics SHELXTL/PC
_computing_publication_material SHELXL-97
_computing_structure_refinement 'SHELXL-97 (Sheldrick, 2008)'
_computing_structure_solution 'SHELXS-97 (Sheldrick, 2008)'
_diffrn_ambient_temperature 133(2)
_diffrn_measured_fraction_theta_full 0.987
_diffrn_measured_fraction_theta_max 0.987
_diffrn_measurement_device_type KappaCCD
_diffrn_measurement_method 'phi- + omega-scan'
_diffrn_radiation_monochromator graphite
_diffrn_radiation_source 'fine-focus sealed tube'
_diffrn_radiation_type MoK\a
_diffrn_radiation_wavelength 0.71073
_diffrn_reflns_av_R_equivalents 0.0337
_diffrn_reflns_av_sigmaI/netI 0.0363
_diffrn_reflns_limit_h_max 14
_diffrn_reflns_limit_h_min -14
_diffrn_reflns_limit_k_max 10
_diffrn_reflns_limit_k_min -13
_diffrn_reflns_limit_l_max 22
_diffrn_reflns_limit_l_min -22
_diffrn_reflns_number 11402
_diffrn_reflns_theta_full 27.49
_diffrn_reflns_theta_max 27.49
_diffrn_reflns_theta_min 2.32
_exptl_absorpt_coefficient_mu 0.071
_exptl_absorpt_correction_type none
_exptl_crystal_colour 'light yellow'
_exptl_crystal_density_diffrn 1.227
_exptl_crystal_density_method 'not measured'
_exptl_crystal_description prism
_exptl_crystal_F_000 784
_exptl_crystal_size_max 0.06
_exptl_crystal_size_mid 0.05
_exptl_crystal_size_min 0.05
_refine_diff_density_max 0.227
_refine_diff_density_min -0.199
_refine_diff_density_rms 0.041
_refine_ls_extinction_method none
_refine_ls_goodness_of_fit_ref 1.076
_refine_ls_hydrogen_treatment refall
_refine_ls_matrix_type full
_refine_ls_number_parameters 346
_refine_ls_number_reflns 4568
_refine_ls_number_restraints 0
_refine_ls_restrained_S_all 1.076
_refine_ls_R_factor_all 0.0637
_refine_ls_R_factor_gt 0.0481
_refine_ls_shift/su_max 0.000
_refine_ls_shift/su_mean 0.000
_refine_ls_structure_factor_coef Fsqd
_refine_ls_weighting_details 'calc w=1/[\s^2^(Fo^2^)+(0.0397P)^2^+1.0922P] where P=(Fo^2^+2Fc^2^)/3'
_refine_ls_weighting_scheme calc
_refine_ls_wR_factor_gt 0.1078
_refine_ls_wR_factor_ref 0.1183
_reflns_number_gt 3738
_reflns_number_total 4568
_reflns_threshold_expression >2sigma(I)
_cod_data_source_file c2cc32790b.txt
_cod_data_source_block FO4120
_cod_original_sg_symbol_H-M 'P 21/n'
_cod_database_code 7107960

loop_
_symmetry_equiv_pos_as_xyz
'x, y, z'
'-x+1/2, y+1/2, -z+1/2'
'-x, -y, -z'
'x-1/2, -y-1/2, z-1/2'

loop_
_atom_site_label
_atom_site_type_symbol
_atom_site_fract_x
_atom_site_fract_y
_atom_site_fract_z
_atom_site_U_iso_or_equiv
_atom_site_adp_type
_atom_site_occupancy
_atom_site_symmetry_multiplicity
_atom_site_calc_flag
N1 N 0.41100(11) 0.89762(12) 0.22042(7) 0.0217(3) Uani 1 1 d
C1 C 0.41363(12) 1.02954(14) 0.24161(8) 0.0215(3) Uani 1 1 d
C2 C 0.40891(13) 1.06413(15) 0.31527(8) 0.0240(3) Uani 1 1 d
H2 H 0.4219(15) 1.1545(17) 0.3308(9) 0.023(4) Uiso 1 1 d
C3 C 0.38966(13) 0.97850(15) 0.37516(8) 0.0240(3) Uani 1 1 d
C4 C 0.37120(13) 0.91347(15) 0.42876(8) 0.0243(3) Uani 1 1 d
C5 C 0.33823(13) 0.83561(15) 0.48999(8) 0.0225(3) Uani 1 1 d
C6 C 0.31887(15) 0.89170(16) 0.55979(9) 0.0283(3) Uani 1 1 d
H6 H 0.3338(16) 0.9842(19) 0.5675(10) 0.033(5) Uiso 1 1 d
C7 C 0.27960(16) 0.81695(17) 0.61663(9) 0.0321(4) Uani 1 1 d
H7 H 0.2665(18) 0.858(2) 0.6665(12) 0.044(6) Uiso 1 1 d
C8 C 0.26117(15) 0.68602(17) 0.60564(9) 0.0302(4) Uani 1 1 d
H8 H 0.2316(18) 0.634(2) 0.6478(11) 0.043(5) Uiso 1 1 d
C9 C 0.28187(14) 0.62945(16) 0.53714(9) 0.0272(3) Uani 1 1 d
H9 H 0.2712(17) 0.5343(19) 0.5269(11) 0.037(5) Uiso 1 1 d
C10 C 0.32035(13) 0.70381(15) 0.47977(9) 0.0248(3) Uani 1 1 d
H10 H 0.3333(17) 0.6643(19) 0.4308(11) 0.037(5) Uiso 1 1 d
C11 C 0.43204(13) 1.12442(14) 0.18157(8) 0.0220(3) Uani 1 1 d
C12 C 0.48635(13) 1.08696(16) 0.11779(9) 0.0240(3) Uani 1 1 d
H12 H 0.5098(16) 0.9968(18) 0.1128(10) 0.029(5) Uiso 1 1 d
C13 C 0.50968(14) 1.17569(17) 0.06305(9) 0.0292(4) Uani 1 1 d
H13 H 0.5472(16) 1.1471(18) 0.0185(11) 0.032(5) Uiso 1 1 d
C14 C 0.47923(14) 1.30377(17) 0.07080(10) 0.0309(4) Uani 1 1 d
H14 H 0.4960(18) 1.367(2) 0.0313(12) 0.047(6) Uiso 1 1 d
C15 C 0.42479(14) 1.34250(16) 0.13354(10) 0.0296(4) Uani 1 1 d
H15 H 0.4013(18) 1.433(2) 0.1404(12) 0.047(6) Uiso 1 1 d
C16 C 0.40018(14) 1.25333(15) 0.18799(9) 0.0265(3) Uani 1 1 d
H16 H 0.3600(17) 1.2806(19) 0.2322(11) 0.038(5) Uiso 1 1 d
C17 C 0.32514(13) 0.85563(14) 0.15827(8) 0.0211(3) Uani 1 1 d
C18 C 0.35271(14) 0.75728(15) 0.10944(9) 0.0254(3) Uani 1 1 d
H18 H 0.4332(17) 0.7154(18) 0.1184(11) 0.034(5) Uiso 1 1 d
C19 C 0.26741(15) 0.71940(16) 0.04845(9) 0.0286(3) Uani 1 1 d
H19 H 0.2881(17) 0.6496(19) 0.0148(11) 0.037(5) Uiso 1 1 d
C20 C 0.15483(15) 0.77899(17) 0.03424(9) 0.0301(4) Uani 1 1 d
H20 H 0.0956(17) 0.7503(18) -0.0087(11) 0.037(5) Uiso 1 1 d
C21 C 0.12716(14) 0.87779(16) 0.08180(9) 0.0276(3) Uani 1 1 d
H21 H 0.0449(17) 0.9233(18) 0.0730(10) 0.034(5) Uiso 1 1 d
C22 C 0.21167(13) 0.91573(15) 0.14389(9) 0.0243(3) Uani 1 1 d
H22 H 0.1907(15) 0.9847(17) 0.1785(10) 0.027(4) Uiso 1 1 d
C23 C 0.50145(13) 0.81357(14) 0.25727(8) 0.0215(3) Uani 1 1 d
C24 C 0.61940(14) 0.85909(16) 0.28022(8) 0.0243(3) Uani 1 1 d
H24 H 0.6379(15) 0.9490(17) 0.2725(10) 0.025(4) Uiso 1 1 d
C25 C 0.70885(14) 0.77734(17) 0.31535(9) 0.0286(3) Uani 1 1 d
H25 H 0.7902(17) 0.8110(18) 0.3312(10) 0.031(5) Uiso 1 1 d
C26 C 0.68266(15) 0.64968(17) 0.32751(9) 0.0311(4) Uani 1 1 d
H26 H 0.7467(18) 0.592(2) 0.3522(11) 0.044(6) Uiso 1 1 d
C27 C 0.56558(15) 0.60396(17) 0.30470(10) 0.0315(4) Uani 1 1 d
H27 H 0.5471(17) 0.513(2) 0.3142(11) 0.038(5) Uiso 1 1 d
C28 C 0.47505(14) 0.68554(16) 0.27076(9) 0.0277(3) Uani 1 1 d
H28 H 0.3924(17) 0.6533(18) 0.2551(10) 0.033(5) Uiso 1 1 d

loop_
_atom_site_aniso_label
_atom_site_aniso_U_11
_atom_site_aniso_U_22
_atom_site_aniso_U_33
_atom_site_aniso_U_23
_atom_site_aniso_U_13
_atom_site_aniso_U_12
N1 0.0250(6) 0.0204(6) 0.0191(6) -0.0009(5) 0.0004(5) 0.0010(5)
C1 0.0195(7) 0.0217(7) 0.0227(7) 0.0002(6) 0.0015(5) 0.0000(5)
C2 0.0271(7) 0.0226(8) 0.0226(7) -0.0006(6) 0.0044(6) -0.0001(6)
C3 0.0267(7) 0.0234(8) 0.0221(7) -0.0032(6) 0.0039(6) 0.0013(6)
C4 0.0248(7) 0.0267(8) 0.0214(7) -0.0020(6) 0.0028(6) 0.0004(6)
C5 0.0215(7) 0.0256(8) 0.0203(7) 0.0027(6) 0.0021(5) 0.0012(6)
C6 0.0365(8) 0.0253(8) 0.0228(7) -0.0006(6) 0.0033(6) -0.0024(7)
C7 0.0430(9) 0.0316(9) 0.0227(8) -0.0014(7) 0.0086(7) -0.0018(7)
C8 0.0350(8) 0.0309(9) 0.0259(8) 0.0046(7) 0.0077(6) -0.0024(7)
C9 0.0289(8) 0.0232(8) 0.0293(8) 0.0009(6) 0.0034(6) 0.0003(6)
C10 0.0246(7) 0.0267(8) 0.0227(7) -0.0015(6) 0.0014(6) 0.0022(6)
C11 0.0207(7) 0.0239(7) 0.0210(7) 0.0011(6) 0.0016(5) -0.0015(6)
C12 0.0219(7) 0.0273(8) 0.0225(7) 0.0004(6) 0.0015(5) -0.0023(6)
C13 0.0245(7) 0.0394(9) 0.0242(8) 0.0021(7) 0.0050(6) -0.0060(7)
C14 0.0270(8) 0.0344(9) 0.0302(8) 0.0111(7) 0.0002(6) -0.0065(7)
C15 0.0287(8) 0.0253(8) 0.0338(9) 0.0061(7) 0.0006(6) -0.0002(6)
C16 0.0267(7) 0.0258(8) 0.0268(8) 0.0001(6) 0.0032(6) 0.0006(6)
C17 0.0233(7) 0.0214(7) 0.0192(7) 0.0021(6) 0.0047(5) -0.0039(6)
C18 0.0250(7) 0.0256(8) 0.0266(8) -0.0020(6) 0.0067(6) -0.0023(6)
C19 0.0315(8) 0.0302(9) 0.0256(8) -0.0047(7) 0.0089(6) -0.0097(7)
C20 0.0293(8) 0.0380(9) 0.0223(7) 0.0020(7) 0.0008(6) -0.0116(7)
C21 0.0244(7) 0.0309(9) 0.0269(8) 0.0073(7) 0.0017(6) -0.0033(6)
C22 0.0257(7) 0.0234(8) 0.0241(7) 0.0029(6) 0.0049(6) -0.0006(6)
C23 0.0238(7) 0.0236(7) 0.0174(6) 0.0003(6) 0.0038(5) 0.0018(6)
C24 0.0263(7) 0.0247(8) 0.0221(7) -0.0010(6) 0.0042(6) -0.0007(6)
C25 0.0239(8) 0.0357(9) 0.0256(8) -0.0005(7) 0.0008(6) 0.0008(6)
C26 0.0293(8) 0.0342(9) 0.0293(8) 0.0065(7) 0.0029(6) 0.0079(7)
C27 0.0337(8) 0.0252(8) 0.0359(9) 0.0078(7) 0.0065(7) 0.0023(7)
C28 0.0252(7) 0.0268(8) 0.0312(8) 0.0051(7) 0.0039(6) -0.0004(6)

loop_
_atom_type_symbol
_atom_type_description
_atom_type_scat_dispersion_real
_atom_type_scat_dispersion_imag
_atom_type_scat_source
C C 0.0033 0.0016 'International Tables Vol C Tables 4.2.6.8 and 6.1.1.4'
H H 0.0000 0.0000 'International Tables Vol C Tables 4.2.6.8 and 6.1.1.4'
N N 0.0061 0.0033 'International Tables Vol C Tables 4.2.6.8 and 6.1.1.4'

loop_
_geom_angle_atom_site_label_1
_geom_angle_atom_site_label_2
_geom_angle_atom_site_label_3
_geom_angle
C23 N1 C17 121.33(12)
C23 N1 C1 119.19(12)
C17 N1 C1 119.22(12)
C2 C1 N1 120.41(13)
C2 C1 C11 122.17(14)
N1 C1 C11 117.23(13)
C1 C2 C3 124.96(14)
C1 C2 H2 119.8(10)
C3 C2 H2 115.2(10)
C4 C3 C2 175.32(16)
C3 C4 C5 175.04(16)
C10 C5 C6 119.15(14)
C10 C5 C4 120.38(14)
C6 C5 C4 120.42(14)
C7 C6 C5 119.91(15)
C7 C6 H6 121.0(11)
C5 C6 H6 119.1(11)
C6 C7 C8 120.46(16)
C6 C7 H7 119.5(12)
C8 C7 H7 120.1(12)
C9 C8 C7 119.97(15)
C9 C8 H8 121.1(12)
C7 C8 H8 119.0(12)
C10 C9 C8 119.90(15)
C10 C9 H9 117.3(11)
C8 C9 H9 122.8(11)
C9 C10 C5 120.59(15)
C9 C10 H10 120.0(11)
C5 C10 H10 119.4(11)
C16 C11 C12 118.27(14)
C16 C11 C1 121.58(14)
C12 C11 C1 120.11(14)
C13 C12 C11 120.85(15)
C13 C12 H12 120.0(11)
C11 C12 H12 119.1(11)
C12 C13 C14 120.23(15)
C12 C13 H13 119.5(11)
C14 C13 H13 120.3(11)
C13 C14 C15 119.68(15)
C13 C14 H14 120.0(12)
C15 C14 H14 120.3(12)
C14 C15 C16 120.09(16)
C14 C15 H15 121.6(12)
C16 C15 H15 118.3(12)
C15 C16 C11 120.85(15)
C15 C16 H16 120.1(11)
C11 C16 H16 119.0(11)
C22 C17 C18 118.89(14)
C22 C17 N1 119.63(13)
C18 C17 N1 121.45(13)
C19 C18 C17 120.16(15)
C19 C18 H18 120.2(11)
C17 C18 H18 119.6(11)
C20 C19 C18 120.93(16)
C20 C19 H19 119.9(11)
C18 C19 H19 119.2(11)
C19 C20 C21 119.36(15)
C19 C20 H20 119.7(11)
C21 C20 H20 120.9(11)
C20 C21 C22 120.24(15)
C20 C21 H21 121.3(10)
C22 C21 H21 118.5(10)
C17 C22 C21 120.42(15)
C17 C22 H22 119.6(10)
C21 C22 H22 120.0(10)
C28 C23 C24 119.04(14)
C28 C23 N1 121.18(13)
C24 C23 N1 119.78(13)
C25 C24 C23 120.23(15)
C25 C24 H24 120.2(10)
C23 C24 H24 119.5(10)
C26 C25 C24 120.51(15)
C26 C25 H25 120.5(11)
C24 C25 H25 119.0(11)
C25 C26 C27 119.46(15)
C25 C26 H26 120.0(12)
C27 C26 H26 120.5(12)
C28 C27 C26 120.41(16)
C28 C27 H27 120.4(11)
C26 C27 H27 119.2(11)
C27 C28 C23 120.32(15)
C27 C28 H28 120.3(11)
C23 C28 H28 119.4(11)

loop_
_geom_bond_atom_site_label_1
_geom_bond_atom_site_label_2
_geom_bond_distance
N1 C23 1.4196(18)
N1 C17 1.4181(18)
N1 C1 1.4238(19)
C1 C2 1.353(2)
C1 C11 1.481(2)
C2 C3 1.419(2)
C2 H2 0.986(17)
C3 C4 1.201(2)
C4 C5 1.435(2)
C5 C10 1.396(2)
C5 C6 1.403(2)
C6 C7 1.383(2)
C6 H6 0.984(19)
C7 C8 1.389(2)
C7 H7 1.00(2)
C8 C9 1.389(2)
C8 H8 1.01(2)
C9 C10 1.385(2)
C9 H9 1.01(2)
C10 H10 0.984(19)
C11 C16 1.397(2)
C11 C12 1.398(2)
C12 C13 1.385(2)
C12 H12 0.982(18)
C13 C14 1.388(3)
C13 H13 0.981(19)
C14 C15 1.387(2)
C14 H14 0.99(2)
C15 C16 1.388(2)
C15 H15 0.99(2)
C16 H16 0.99(2)
C17 C22 1.395(2)
C17 C18 1.397(2)
C18 C19 1.388(2)
C18 H18 0.985(19)
C19 C20 1.384(2)
C19 H19 0.98(2)
C20 C21 1.387(2)
C20 H20 0.979(19)
C21 C22 1.397(2)
C21 H21 1.019(18)
C22 H22 0.989(18)
C23 C28 1.393(2)
C23 C24 1.396(2)
C24 C25 1.387(2)
C24 H24 0.973(18)
C25 C26 1.384(2)
C25 H25 0.971(18)
C26 C27 1.388(2)
C26 H26 0.98(2)
C27 C28 1.386(2)
C27 H27 0.99(2)
C28 H28 0.978(18)
